data_1554655
loop_
_publ_author_name
'Zhang, Haoke'
'Liu, Junkai'
'Du, Lili'
'Ma, Chao'
'Leung, Nelson L. C.'
'Niu, Yingli'
'Qin, Anjun'
'Sun, Jingzhi'
'Peng, Qian'
'Sung, Herman H. Y.'
'Williams, Ian D.'
'Kwok, Ryan T. K.'
'Lam, Jacky W. Y.'
'Wong, Kam Sing'
'Phillips, David Lee'
'Tang, Ben Zhong'

_publ_section_title
;
 Drawing a clear mechanistic picture for the aggregation-induced emission
 process
;
_journal_issue 6
_journal_name_full 'Materials Chemistry Frontiers'
_journal_page_first 1143
_journal_paper_doi 10.1039/C9QM00156E
_journal_volume 3
_journal_year 2019
_chemical_formula_moiety 'C24 H26'
_chemical_formula_sum 'C24 H26'
_chemical_formula_weight 314.45
_space_group_crystal_system monoclinic
_space_group_IT_number 14
_space_group_name_Hall '-P 2ybc'
_space_group_name_H-M_alt 'P 1 21/c 1'
_atom_sites_solution_hydrogens geom
_atom_sites_solution_primary direct
_audit_creation_date 2017-05-08
_audit_creation_method
;
Olex2 1.2
(compiled 2017.03.28 svn.r3405 for OlexSys, GUI svn.r5335)
;
_audit_update_record
;
2017-07-22 deposited with the CCDC.	2019-04-17 downloaded from the CCDC.
;
_cell_angle_alpha 90
_cell_angle_beta 106.480(10)
_cell_angle_gamma 90
_cell_formula_units_Z 2
_cell_length_a 12.9394(12)
_cell_length_b 8.2851(7)
_cell_length_c 9.0830(8)
_cell_measurement_reflns_used 1310
_cell_measurement_temperature 100.00(10)
_cell_measurement_theta_max 75.4090
_cell_measurement_theta_min 6.4160
_cell_volume 933.73(15)
_computing_cell_refinement 'CrysAlisPro 1.171.38.46 (Rigaku OD, 2015)'
_computing_data_collection 'CrysAlisPro 1.171.38.46 (Rigaku OD, 2015)'
_computing_data_reduction 'CrysAlisPro 1.171.38.46 (Rigaku OD, 2015)'
_computing_molecular_graphics 'Olex2 (Dolomanov et al., 2009)'
_computing_publication_material 'Olex2 (Dolomanov et al., 2009)'
_computing_structure_refinement 'ShelXL (Sheldrick, 2015)'
_computing_structure_solution 'ShelXS (Sheldrick, 2008)'
_diffrn_ambient_environment N~2~
_diffrn_ambient_temperature 100.00(10)
_diffrn_detector 'CCD plate'
_diffrn_detector_area_resol_mean 10.3577
_diffrn_detector_type Atlas
_diffrn_measured_fraction_theta_full 0.980
_diffrn_measured_fraction_theta_max 0.979
_diffrn_measurement_details
;
List of Runs (angles in degrees, time in seconds):

  # Type    Start    End  Width  t~exp~   \w     \q     \k     \f   Frames
#--------------------------------------------------------------------------
  1  \w    128.00 161.00   1.00    2.00    --  110.57 111.00  60.00   33
  2  \w   -108.00 -13.00   1.00    1.00    --  -40.45 -57.00 -90.00   95
  3  \w   -117.00 -21.00   1.00    1.00    --  -40.45 -37.00 150.00   96
  4  \w    109.00 177.00   1.00    2.00    --  110.57 111.00 150.00   68
  5  \w     89.00 149.00   1.00    2.00    --  110.57  61.00 -30.00   60
  6  \w     95.00 178.00   1.00    2.00    --  110.57  45.00 -90.00   83
  7  \w     53.00  83.00   1.00    1.00    --   40.45-125.00 -30.00   30
  8  \w     36.00 141.00   1.00    2.00    --  110.57 -61.00 120.00  105
;
_diffrn_measurement_device 'kappa diffractometer'
_diffrn_measurement_device_type 'SuperNova, Dual, Cu at zero, Atlas'
_diffrn_measurement_method '\w scans'
_diffrn_orient_matrix_type 'CrysAlisPro convention (1999,Acta A55,543-557)'
_diffrn_orient_matrix_UB_11 -0.0049035000
_diffrn_orient_matrix_UB_12 -0.1165918000
_diffrn_orient_matrix_UB_13 0.1309700000
_diffrn_orient_matrix_UB_21 -0.1233701000
_diffrn_orient_matrix_UB_22 0.0209432000
_diffrn_orient_matrix_UB_23 -0.0429711000
_diffrn_orient_matrix_UB_31 -0.0134161000
_diffrn_orient_matrix_UB_32 -0.1433238000
_diffrn_orient_matrix_UB_33 -0.1104561000
_diffrn_radiation_monochromator mirror
_diffrn_radiation_probe x-ray
_diffrn_radiation_type CuK\a
_diffrn_radiation_wavelength 1.54184
_diffrn_reflns_av_R_equivalents 0.0390
_diffrn_reflns_av_unetI/netI 0.0500
_diffrn_reflns_Laue_measured_fraction_full 0.980
_diffrn_reflns_Laue_measured_fraction_max 0.979
_diffrn_reflns_limit_h_max 14
_diffrn_reflns_limit_h_min -15
_diffrn_reflns_limit_k_max 9
_diffrn_reflns_limit_k_min -9
_diffrn_reflns_limit_l_max 8
_diffrn_reflns_limit_l_min -10
_diffrn_reflns_number 2713
_diffrn_reflns_point_group_measured_fraction_full 0.980
_diffrn_reflns_point_group_measured_fraction_max 0.979
_diffrn_reflns_theta_full 66.500
_diffrn_reflns_theta_max 67.475
_diffrn_reflns_theta_min 3.562
_diffrn_source 'micro-focus sealed X-ray tube'
_diffrn_source_current 0.80
_diffrn_source_power 0.040
_diffrn_source_target Cu
_diffrn_source_type 'SuperNova (Cu) X-ray Source'
_diffrn_source_voltage 50
_exptl_absorpt_coefficient_mu 0.466
_exptl_absorpt_correction_T_max 1.00000
_exptl_absorpt_correction_T_min 0.85950
_exptl_absorpt_correction_type multi-scan
_exptl_absorpt_process_details
;
CrysAlisPro 1.171.38.46 (Rigaku Oxford Diffraction, 2015)
Empirical absorption correction using spherical harmonics,
 implemented in SCALE3 ABSPACK scaling algorithm.
;
_exptl_crystal_colour colourless
_exptl_crystal_colour_primary colourless
_exptl_crystal_density_diffrn 1.118
_exptl_crystal_density_method 'not measured'
_exptl_crystal_description plate
_exptl_crystal_F_000 340
_exptl_crystal_size_max 0.4
_exptl_crystal_size_mid 0.12
_exptl_crystal_size_min 0.03
_refine_diff_density_max 0.166
_refine_diff_density_min -0.206
_refine_diff_density_rms 0.042
_refine_ls_extinction_method none
_refine_ls_goodness_of_fit_ref 1.001
_refine_ls_hydrogen_treatment constr
_refine_ls_matrix_type full
_refine_ls_number_parameters 112
_refine_ls_number_reflns 1643
_refine_ls_number_restraints 0
_refine_ls_restrained_S_all 1.001
_refine_ls_R_factor_all 0.0556
_refine_ls_R_factor_gt 0.0468
_refine_ls_shift/su_max 0.000
_refine_ls_shift/su_mean 0.000
_refine_ls_structure_factor_coef Fsqd
_refine_ls_weighting_details 'w=1/[\s^2^(Fo^2^)+(0.0640P)^2^] where P=(Fo^2^+2Fc^2^)/3'
_refine_ls_weighting_scheme calc
_refine_ls_wR_factor_gt 0.1216
_refine_ls_wR_factor_ref 0.1301
_reflns_Friedel_coverage 0.000
_reflns_number_gt 1358
_reflns_number_total 1643
_reflns_threshold_expression 'I > 2\s(I)'
_cod_data_source_file c9qm00156e2.cif
_cod_data_source_block haoke7cult
_cod_original_cell_volume 933.74(15)
_cod_database_code 1554655
_shelx_shelxl_version_number 2014/7
_shelx_space_group_comment
;
The symmetry employed for this shelxl refinement is uniquely defined
by the following loop, which should always be used as a source of
symmetry information in preference to the above space-group names.
They are only intended as comments.
;
_reflns_odcompleteness_completeness 98.91
_reflns_odcompleteness_iscentric 1
_reflns_odcompleteness_theta 68.13
_olex2_refinement_description
;
1. Fixed Uiso
 At 1.2 times of:
  All C(H) groups
 At 1.5 times of:
  All C(H,H,H) groups
2.a Aromatic/amide H refined with riding coordinates:
 C3(H3), C5(H5), C11(H11), C12(H12)
2.b Idealised Me refined as rotating group:
 C7(H7A,H7B,H7C), C8(H8A,H8B,H8C), C9(H9A,H9B,H9C)
;
_olex2_date_sample_data_collection 2017-05-05
_olex2_submission_special_instructions 'No special instructions were received'
_oxdiff_exptl_absorpt_empirical_details
;
Empirical correction (ABSPACK) includes:
- Absorption correction using spherical harmonics
- Frame scaling
;
_oxdiff_exptl_absorpt_empirical_full_max 1.258
_oxdiff_exptl_absorpt_empirical_full_min 0.855

loop_
_space_group_symop_operation_xyz
'x, y, z'
'-x, y+1/2, -z+1/2'
'-x, -y, -z'
'x, -y-1/2, z-1/2'

loop_
_atom_site_label
_atom_site_type_symbol
_atom_site_fract_x
_atom_site_fract_y
_atom_site_fract_z
_atom_site_U_iso_or_equiv
_atom_site_adp_type
_atom_site_occupancy
_atom_site_site_symmetry_order
_atom_site_calc_flag
_atom_site_refinement_flags_posn
C1 C 0.19784(12) 0.37369(19) 0.45287(16) 0.0224(4) Uani 1 1 d .
C2 C 0.21881(12) 0.2084(2) 0.46445(16) 0.0236(4) Uani 1 1 d .
C3 C 0.31002(12) 0.1491(2) 0.42891(16) 0.0260(4) Uani 1 1 d .
H3 H 0.3246 0.0366 0.4377 0.031 Uiso 1 1 calc R
C4 C 0.38005(12) 0.2501(2) 0.38109(16) 0.0272(4) Uani 1 1 d .
C5 C 0.35985(12) 0.4135(2) 0.37504(17) 0.0288(4) Uani 1 1 d .
H5 H 0.4086 0.4843 0.3463 0.035 Uiso 1 1 calc R
C6 C 0.27016(12) 0.4782(2) 0.40970(16) 0.0260(4) Uani 1 1 d .
C7 C 0.14448(13) 0.0947(2) 0.51464(18) 0.0300(4) Uani 1 1 d .
H7A H 0.0751 0.0898 0.4352 0.045 Uiso 1 1 calc GR
H7B H 0.1333 0.1336 0.6109 0.045 Uiso 1 1 calc GR
H7C H 0.1767 -0.0132 0.5305 0.045 Uiso 1 1 calc GR
C8 C 0.47285(14) 0.1819(3) 0.3309(2) 0.0379(5) Uani 1 1 d .
H8A H 0.4500 0.1646 0.2196 0.057 Uiso 1 1 calc GR
H8B H 0.4955 0.0789 0.3831 0.057 Uiso 1 1 calc GR
H8C H 0.5333 0.2580 0.3573 0.057 Uiso 1 1 calc GR
C9 C 0.24899(14) 0.6566(2) 0.3946(2) 0.0379(4) Uani 1 1 d .
H9A H 0.3021 0.7079 0.3514 0.057 Uiso 1 1 calc GR
H9B H 0.2547 0.7025 0.4960 0.057 Uiso 1 1 calc GR
H9C H 0.1764 0.6756 0.3265 0.057 Uiso 1 1 calc GR
C10 C 0.09651(12) 0.43888(19) 0.47859(16) 0.0226(3) Uani 1 1 d .
C11 C 0.09760(12) 0.5261(2) 0.60985(17) 0.0270(4) Uani 1 1 d .
H11 H 0.1640 0.5449 0.6858 0.032 Uiso 1 1 calc R
C12 C 0.00261(12) 0.5861(2) 0.63114(17) 0.0271(4) Uani 1 1 d .
H12 H 0.0050 0.6451 0.7218 0.033 Uiso 1 1 calc R

loop_
_atom_site_aniso_label
_atom_site_aniso_U_11
_atom_site_aniso_U_22
_atom_site_aniso_U_33
_atom_site_aniso_U_23
_atom_site_aniso_U_13
_atom_site_aniso_U_12
C1 0.0177(7) 0.0300(8) 0.0189(7) -0.0018(6) 0.0040(5) 0.0008(6)
C2 0.0204(7) 0.0307(8) 0.0194(7) -0.0005(6) 0.0055(6) 0.0008(6)
C3 0.0249(8) 0.0283(8) 0.0246(7) -0.0019(6) 0.0064(6) 0.0059(6)
C4 0.0194(7) 0.0413(10) 0.0210(7) -0.0007(6) 0.0058(6) 0.0045(6)
C5 0.0208(8) 0.0392(10) 0.0275(8) 0.0031(7) 0.0086(6) -0.0002(6)
C6 0.0213(7) 0.0307(9) 0.0258(7) 0.0016(6) 0.0064(6) 0.0007(6)
C7 0.0294(8) 0.0293(9) 0.0333(8) 0.0020(7) 0.0119(7) 0.0004(7)
C8 0.0266(9) 0.0549(12) 0.0351(9) 0.0029(8) 0.0134(7) 0.0129(8)
C9 0.0315(9) 0.0311(10) 0.0537(11) 0.0052(8) 0.0164(8) 0.0004(7)
C10 0.0205(7) 0.0250(8) 0.0229(7) 0.0005(6) 0.0071(6) 0.0017(6)
C11 0.0194(7) 0.0343(9) 0.0253(8) -0.0040(6) 0.0033(6) 0.0012(6)
C12 0.0248(8) 0.0337(9) 0.0235(7) -0.0065(6) 0.0080(6) 0.0027(6)

loop_
_atom_type_symbol
_atom_type_description
_atom_type_scat_dispersion_real
_atom_type_scat_dispersion_imag
_atom_type_scat_source
C C 0.0181 0.0091 'International Tables Vol C Tables 4.2.6.8 and 6.1.1.4'
H H 0.0000 0.0000 'International Tables Vol C Tables 4.2.6.8 and 6.1.1.4'

loop_
_geom_angle_atom_site_label_1
_geom_angle_atom_site_label_2
_geom_angle_atom_site_label_3
_geom_angle
_geom_angle_site_symmetry_1
_geom_angle_site_symmetry_3
C2 C1 C6 119.59(14) . .
C2 C1 C10 120.21(13) . .
C6 C1 C10 120.12(14) . .
C1 C2 C3 119.13(14) . .
C1 C2 C7 120.65(13) . .
C3 C2 C7 120.22(14) . .
C4 C3 C2 121.89(15) . .
C3 C4 C8 120.94(16) . .
C5 C4 C3 118.10(14) . .
C5 C4 C8 120.92(15) . .
C4 C5 C6 122.01(15) . .
C1 C6 C9 120.75(14) . .
C5 C6 C1 119.20(15) . .
C5 C6 C9 120.00(14) . .
C11 C10 C1 121.68(13) . .
C11 C10 C12 118.16(14) . 3_566
C12 C10 C1 120.16(13) 3_566 .
C12 C11 C10 120.73(14) . .
C11 C12 C10 121.11(14) . 3_566

loop_
_geom_bond_atom_site_label_1
_geom_bond_atom_site_label_2
_geom_bond_distance
_geom_bond_site_symmetry_2
C1 C2 1.394(2) .
C1 C6 1.410(2) .
C1 C10 1.496(2) .
C2 C3 1.398(2) .
C2 C7 1.506(2) .
C3 C4 1.390(2) .
C4 C5 1.377(2) .
C4 C8 1.510(2) .
C5 C6 1.393(2) .
C6 C9 1.502(2) .
C10 C11 1.391(2) .
C10 C12 1.399(2) 3_566
C11 C12 1.389(2) .
C12 C10 1.399(2) 3_566

loop_
_geom_torsion_atom_site_label_1
_geom_torsion_atom_site_label_2
_geom_torsion_atom_site_label_3
_geom_torsion_atom_site_label_4
_geom_torsion
_geom_torsion_site_symmetry_1
_geom_torsion_site_symmetry_4
C1 C2 C3 C4 -0.5(2) . .
C1 C10 C11 C12 179.76(14) . .
C2 C1 C6 C5 1.8(2) . .
C2 C1 C6 C9 179.32(14) . .
C2 C1 C10 C11 107.99(18) . .
C2 C1 C10 C12 -72.49(19) . 3_566
C2 C3 C4 C5 2.5(2) . .
C2 C3 C4 C8 -174.92(14) . .
C3 C4 C5 C6 -2.4(2) . .
C4 C5 C6 C1 0.2(2) . .
C4 C5 C6 C9 -177.27(15) . .
C6 C1 C2 C3 -1.7(2) . .
C6 C1 C2 C7 178.28(13) . .
C6 C1 C10 C11 -75.00(19) . .
C6 C1 C10 C12 104.52(18) . 3_566
C7 C2 C3 C4 179.51(13) . .
C8 C4 C5 C6 175.08(14) . .
C10 C1 C2 C3 175.34(12) . .
C10 C1 C2 C7 -4.7(2) . .
C10 C1 C6 C5 -175.18(13) . .
C10 C1 C6 C9 2.3(2) . .
C10 C11 C12 C10 -0.2(3) . 3_566
C12 C10 C11 C12 0.2(3) 3_566 .
